data_7129290
loop_
_publ_author_name
'Delouche, Thomas'
'Taifour, Ghizlene'
'Cordier, Marie'
'Roisnel, Thierry'
'Tondelier, Denis -'
'Manzhi, Payal'
'Geffroy, Bernard'
'Le Guennic, Boris'
'Jacquemin, Denis'
'Hissler, Muriel -'
'Bouit, Pierre-Antoine'

_publ_section_title
;
 Si-containing Polycyclic Aromatic Hydrocarbons: Synthesis and
 Opto-electronic Properties
;
_journal_name_full 'Chemical Communications'
_journal_paper_doi 10.1039/D1CC06309J
_journal_year 2021
_chemical_compound_source 'synthesis as described'
_chemical_formula_moiety 'C50 H42 Cl4 Si2'
_chemical_formula_sum 'C50 H42 Cl4 Si2'
_chemical_formula_weight 840.81
_space_group_crystal_system monoclinic
_space_group_IT_number 14
_space_group_name_Hall '-P 2yn'
_space_group_name_H-M_alt 'P 1 21/n 1'
_atom_sites_solution_hydrogens geom
_atom_sites_solution_primary dual
_atom_sites_solution_secondary difmap
_audit_update_record
;
2020-02-06 deposited with the CCDC.	2021-11-23 downloaded from the CCDC.
;
_cell_angle_alpha 90
_cell_angle_beta 96.424(6)
_cell_angle_gamma 90
_cell_formula_units_Z 2
_cell_length_a 14.192(2)
_cell_length_b 8.8346(14)
_cell_length_c 17.444(2)
_cell_measurement_reflns_used 9636
_cell_measurement_temperature 150
_cell_measurement_theta_max 27.4787
_cell_measurement_theta_min 2.5876
_cell_measurement_wavelength 0.71073
_cell_volume 2173.4(5)
_computing_cell_refinement 'APEX3 (Bruker, 2015)'
_computing_data_collection 'SAINT (Bruker, 2014)'
_computing_data_reduction 'SAINT (Bruker, 2014)'
_computing_molecular_graphics 'PLATON, A.L.Spek, Acta Cryst. 2009, D65, 148-155'
_computing_publication_material 'CRYSCALC (T. Roisnel, local program, 2019)'
_computing_structure_refinement 'SHELXL-2018_3 (Sheldrick, 2018)'
_computing_structure_solution 'SHELXT (G. Sheldrick, 2015)'
_diffrn_ambient_temperature 150
_diffrn_detector '(CMOS) PHOTON 100'
_diffrn_detector_area_resol_mean 10.4167
_diffrn_measured_fraction_theta_full 0.997
_diffrn_measured_fraction_theta_max 0.994
_diffrn_measurement_device_type 'D8 VENTURE Bruker AXS'
_diffrn_measurement_method 'rotation images'
_diffrn_orient_matrix_UB_11 0.0396778
_diffrn_orient_matrix_UB_12 0.0005490
_diffrn_orient_matrix_UB_13 -0.0438999
_diffrn_orient_matrix_UB_21 0.0403300
_diffrn_orient_matrix_UB_22 -0.0825817
_diffrn_orient_matrix_UB_23 0.0254417
_diffrn_orient_matrix_UB_31 -0.0427434
_diffrn_orient_matrix_UB_32 -0.0774092
_diffrn_orient_matrix_UB_33 -0.0274530
_diffrn_radiation_monochromator 'multilayer monochromator'
_diffrn_radiation_probe x-ray
_diffrn_radiation_source 'Incoatec microfocus sealed tube'
_diffrn_radiation_type MoK\a
_diffrn_radiation_wavelength 0.71073
_diffrn_reflns_av_R_equivalents 0.0629
_diffrn_reflns_av_unetI/netI 0.0604
_diffrn_reflns_limit_h_max 18
_diffrn_reflns_limit_h_min -18
_diffrn_reflns_limit_k_max 11
_diffrn_reflns_limit_k_min -10
_diffrn_reflns_limit_l_max 22
_diffrn_reflns_limit_l_min -22
_diffrn_reflns_number 18903
_diffrn_reflns_theta_full 25.242
_diffrn_reflns_theta_max 27.510
_diffrn_reflns_theta_min 2.350
_diffrn_source_current 1.0
_diffrn_source_voltage 50.0
_exptl_absorpt_coefficient_mu 0.362
_exptl_absorpt_correction_T_max 0.930
_exptl_absorpt_correction_T_min 0.490
_exptl_absorpt_correction_type multi-scan
_exptl_absorpt_process_details
;
  [Sheldrick, G.M. (2014). SADABS Bruker AXS Inc., Madison, Wisconsin, USA]
;
_exptl_crystal_colour colourless
_exptl_crystal_density_diffrn 1.285
_exptl_crystal_description stick
_exptl_crystal_F_000 876
_exptl_crystal_size_max 0.720
_exptl_crystal_size_mid 0.340
_exptl_crystal_size_min 0.200
_refine_diff_density_max 1.235
_refine_diff_density_min -1.033
_refine_diff_density_rms 0.148
_refine_ls_extinction_method none
_refine_ls_goodness_of_fit_ref 1.052
_refine_ls_hydrogen_treatment constr
_refine_ls_matrix_type full
_refine_ls_number_parameters 253
_refine_ls_number_reflns 4985
_refine_ls_number_restraints 0
_refine_ls_restrained_S_all 1.052
_refine_ls_R_factor_all 0.0940
_refine_ls_R_factor_gt 0.0828
_refine_ls_shift/su_max 0.000
_refine_ls_shift/su_mean 0.000
_refine_ls_structure_factor_coef Fsqd
_refine_ls_weighting_details 'w=1/[\s^2^(Fo^2^)+(0.1573P)^2^+1.7386P] where P=(Fo^2^+2Fc^2^)/3'
_refine_ls_weighting_scheme calc
_refine_ls_wR_factor_gt 0.2151
_refine_ls_wR_factor_ref 0.2318
_reflns_Friedel_coverage 0.000
_reflns_number_gt 4158
_reflns_number_total 4985
_reflns_threshold_expression >2sigma(I)
_cod_data_source_file d1cc06309j2.cif
_cod_data_source_block DT462
_cod_original_sg_symbol_H-M 'P 21/n'
_cod_database_code 7129290

loop_
_space_group_symop_operation_xyz
'x, y, z'
'-x+1/2, y+1/2, -z+1/2'
'-x, -y, -z'
'x-1/2, -y-1/2, z-1/2'

loop_
_atom_site_label
_atom_site_type_symbol
_atom_site_fract_x
_atom_site_fract_y
_atom_site_fract_z
_atom_site_U_iso_or_equiv
_atom_site_adp_type
_atom_site_occupancy
_atom_site_site_symmetry_order
_atom_site_calc_flag
_atom_site_refinement_flags_posn
_atom_site_refinement_flags_adp
_atom_site_refinement_flags_occupancy
_atom_site_disorder_assembly
_atom_site_disorder_group
Si1 Si 0.65702(5) 0.33820(8) 0.34297(4) 0.0195(2) Uani 1 1 d . . . . .
C1 C 0.7607(2) 0.2786(4) 0.29340(17) 0.0343(6) Uani 1 1 d . . . . .
H1A H 0.799667 0.207195 0.326245 0.051 Uiso 1 1 calc R U . . .
H1B H 0.798770 0.367610 0.283555 0.051 Uiso 1 1 calc R U . . .
H1C H 0.738275 0.229564 0.244338 0.051 Uiso 1 1 calc R U . . .
C2 C 0.5777(2) 0.4677(3) 0.28043(16) 0.0296(6) Uani 1 1 d . . . . .
H2A H 0.550528 0.412962 0.234316 0.044 Uiso 1 1 calc R U . . .
H2B H 0.614499 0.554264 0.265047 0.044 Uiso 1 1 calc R U . . .
H2C H 0.526577 0.503803 0.309109 0.044 Uiso 1 1 calc R U . . .
C3 C 0.59108(17) 0.1686(3) 0.37047(13) 0.0181(5) Uani 1 1 d . . . . .
C4 C 0.56111(18) 0.0618(3) 0.31290(13) 0.0223(5) Uani 1 1 d . . . . .
H4 H 0.576826 0.077750 0.262001 0.027 Uiso 1 1 calc R U . . .
C5 C 0.51359(15) 0.0155(3) 0.46244(12) 0.0161(5) Uani 1 1 d . . . . .
C6 C 0.48388(16) -0.0890(3) 0.40256(12) 0.0175(5) Uani 1 1 d . . . . .
C7 C 0.50975(18) -0.0652(3) 0.32791(13) 0.0222(5) Uani 1 1 d . . . . .
H7 H 0.491905 -0.136280 0.288059 0.027 Uiso 1 1 calc R U . . .
C8 C 0.42833(17) -0.2171(3) 0.41855(12) 0.0191(5) Uani 1 1 d . . . . .
H8 H 0.409517 -0.284851 0.377371 0.023 Uiso 1 1 calc R U . . .
C9 C 0.40014(15) -0.2492(3) 0.48983(13) 0.0163(5) Uani 1 1 d . . . . .
C10 C 0.56845(15) 0.1452(2) 0.44674(12) 0.0156(4) Uani 1 1 d . . . . .
C11 C 0.33863(16) -0.3848(3) 0.49704(13) 0.0179(5) Uani 1 1 d . . . . .
C12 C 0.31110(17) -0.4699(3) 0.42319(13) 0.0196(5) Uani 1 1 d . . . . .
C13 C 0.2298(2) -0.4322(3) 0.37612(18) 0.0344(7) Uani 1 1 d . . . . .
H13 H 0.189507 -0.354713 0.391550 0.041 Uiso 1 1 calc R U . . .
C14 C 0.2063(3) -0.5067(4) 0.30610(19) 0.0458(9) Uani 1 1 d . . . . .
H14 H 0.150171 -0.479682 0.274200 0.055 Uiso 1 1 calc R U . . .
C15 C 0.2646(3) -0.6200(4) 0.28275(17) 0.0449(9) Uani 1 1 d . . . . .
H15 H 0.249762 -0.668309 0.234239 0.054 Uiso 1 1 calc R U . . .
C16 C 0.3442(2) -0.6618(4) 0.3308(2) 0.0448(9) Uani 1 1 d . . . . .
H16 H 0.383113 -0.742022 0.316290 0.054 Uiso 1 1 calc R U . . .
C17 C 0.36781(19) -0.5868(3) 0.40040(18) 0.0323(6) Uani 1 1 d . . . . .
H17 H 0.423209 -0.615558 0.432789 0.039 Uiso 1 1 calc R U . . .
C18 C 0.69359(16) 0.4321(3) 0.43695(13) 0.0195(5) Uani 1 1 d . . . . .
C19 C 0.75475(18) 0.5690(3) 0.43384(13) 0.0225(5) Uani 1 1 d . . . . .
C20 C 0.8521(2) 0.5541(4) 0.43023(18) 0.0348(7) Uani 1 1 d . . . . .
H20 H 0.880456 0.456585 0.433356 0.042 Uiso 1 1 calc R U . . .
C21 C 0.9081(2) 0.6820(5) 0.4221(2) 0.0460(9) Uani 1 1 d . . . . .
H21 H 0.974300 0.670488 0.419735 0.055 Uiso 1 1 calc R U . . .
C22 C 0.8685(3) 0.8243(4) 0.41734(17) 0.0424(8) Uani 1 1 d . . . . .
H22 H 0.907106 0.910558 0.411700 0.051 Uiso 1 1 calc R U . . .
C23 C 0.7718(3) 0.8412(4) 0.4209(2) 0.0432(8) Uani 1 1 d . . . . .
H23 H 0.743881 0.938997 0.417930 0.052 Uiso 1 1 calc R U . . .
C24 C 0.7161(2) 0.7134(3) 0.42874(18) 0.0339(6) Uani 1 1 d . . . . .
H24 H 0.649929 0.725533 0.430664 0.041 Uiso 1 1 calc R U . . .
Cl1 Cl 0.01934(6) 0.22421(11) 0.37403(5) 0.0512(3) Uani 1 1 d . . . . .
Cl2 Cl 0.12644(9) -0.05172(11) 0.41208(7) 0.0649(3) Uani 1 1 d . . . . .
C25 C 0.1315(3) 0.1388(4) 0.3819(2) 0.0470(8) Uani 1 1 d . . . . .
H25A H 0.175320 0.195840 0.419557 0.056 Uiso 1 1 calc R U . . .
H25B H 0.156791 0.142915 0.331348 0.056 Uiso 1 1 calc R U . . .

loop_
_atom_site_aniso_label
_atom_site_aniso_U_11
_atom_site_aniso_U_22
_atom_site_aniso_U_33
_atom_site_aniso_U_23
_atom_site_aniso_U_13
_atom_site_aniso_U_12
Si1 0.0217(4) 0.0250(4) 0.0138(3) 0.0005(2) 0.0105(2) -0.0024(2)
C1 0.0333(14) 0.0452(17) 0.0281(14) -0.0068(12) 0.0203(11) -0.0038(12)
C2 0.0318(13) 0.0350(14) 0.0232(12) 0.0075(11) 0.0073(10) -0.0024(11)
C3 0.0226(11) 0.0215(11) 0.0120(10) 0.0009(8) 0.0094(8) 0.0001(9)
C4 0.0315(12) 0.0271(12) 0.0100(10) -0.0010(9) 0.0103(9) -0.0008(10)
C5 0.0186(10) 0.0198(11) 0.0113(10) -0.0002(8) 0.0075(8) 0.0028(8)
C6 0.0211(10) 0.0224(11) 0.0105(10) -0.0006(8) 0.0082(8) 0.0003(9)
C7 0.0304(12) 0.0276(12) 0.0098(10) -0.0040(9) 0.0081(9) -0.0028(10)
C8 0.0248(11) 0.0238(12) 0.0099(10) -0.0032(8) 0.0073(8) 0.0001(9)
C9 0.0181(10) 0.0199(11) 0.0120(10) 0.0000(8) 0.0067(8) 0.0007(8)
C10 0.0179(10) 0.0190(11) 0.0111(10) -0.0002(8) 0.0071(8) 0.0030(8)
C11 0.0190(10) 0.0204(11) 0.0151(10) -0.0006(8) 0.0058(8) 0.0014(8)
C12 0.0228(11) 0.0212(11) 0.0162(10) -0.0002(9) 0.0090(8) -0.0053(9)
C13 0.0418(16) 0.0251(13) 0.0336(15) -0.0001(11) -0.0079(12) 0.0010(11)
C14 0.064(2) 0.0338(16) 0.0335(16) 0.0074(13) -0.0211(15) -0.0142(15)
C15 0.068(2) 0.0472(18) 0.0215(13) -0.0127(12) 0.0127(14) -0.0307(17)
C16 0.0396(16) 0.0521(19) 0.0468(19) -0.0296(16) 0.0228(14) -0.0149(14)
C17 0.0240(12) 0.0376(15) 0.0365(15) -0.0135(12) 0.0088(11) -0.0018(11)
C18 0.0184(10) 0.0239(12) 0.0176(10) 0.0006(9) 0.0084(8) 0.0002(9)
C19 0.0258(12) 0.0307(13) 0.0124(10) -0.0004(9) 0.0084(9) -0.0048(10)
C20 0.0264(13) 0.0420(16) 0.0389(15) -0.0093(13) 0.0165(11) -0.0072(11)
C21 0.0358(16) 0.068(2) 0.0375(17) -0.0150(16) 0.0202(13) -0.0240(16)
C22 0.058(2) 0.0454(18) 0.0257(14) -0.0003(12) 0.0146(13) -0.0281(16)
C23 0.061(2) 0.0311(16) 0.0366(17) 0.0078(12) 0.0002(15) -0.0082(14)
C24 0.0344(14) 0.0323(15) 0.0346(15) 0.0051(12) 0.0020(12) -0.0041(11)
Cl1 0.0486(5) 0.0616(6) 0.0419(5) -0.0044(4) -0.0012(4) 0.0000(4)
Cl2 0.0846(8) 0.0400(5) 0.0727(7) -0.0075(4) 0.0203(6) 0.0036(4)
C25 0.0433(18) 0.053(2) 0.0475(19) 0.0050(16) 0.0161(15) -0.0046(15)

loop_
_atom_type_symbol
_atom_type_description
_atom_type_scat_dispersion_real
_atom_type_scat_dispersion_imag
_atom_type_scat_source
C C 0.0033 0.0016 'International Tables Vol C Tables 4.2.6.8 and 6.1.1.4'
H H 0.0000 0.0000 'International Tables Vol C Tables 4.2.6.8 and 6.1.1.4'
Cl Cl 0.1484 0.1585 'International Tables Vol C Tables 4.2.6.8 and 6.1.1.4'
Si Si 0.0817 0.0704 'International Tables Vol C Tables 4.2.6.8 and 6.1.1.4'

loop_
_geom_angle_atom_site_label_1
_geom_angle_atom_site_label_2
_geom_angle_atom_site_label_3
_geom_angle
_geom_angle_site_symmetry_1
_geom_angle_site_symmetry_3
_geom_angle_publ_flag
C3 Si1 C18 103.37(10) . . ?
C3 Si1 C1 109.79(13) . . ?
C18 Si1 C1 112.22(12) . . ?
C3 Si1 C2 110.90(12) . . ?
C18 Si1 C2 109.40(12) . . ?
C1 Si1 C2 110.94(14) . . ?
Si1 C1 H1A 109.5 . . ?
Si1 C1 H1B 109.5 . . ?
H1A C1 H1B 109.5 . . ?
Si1 C1 H1C 109.5 . . ?
H1A C1 H1C 109.5 . . ?
H1B C1 H1C 109.5 . . ?
Si1 C2 H2A 109.5 . . ?
Si1 C2 H2B 109.5 . . ?
H2A C2 H2B 109.5 . . ?
Si1 C2 H2C 109.5 . . ?
H2A C2 H2C 109.5 . . ?
H2B C2 H2C 109.5 . . ?
C4 C3 C10 119.3(2) . . ?
C4 C3 Si1 118.49(17) . . ?
C10 C3 Si1 122.24(17) . . ?
C7 C4 C3 122.3(2) . . ?
C7 C4 H4 118.9 . . ?
C3 C4 H4 118.9 . . ?
C6 C5 C10 120.20(19) . . ?
C6 C5 C5 117.3(3) . 3_656 ?
C10 C5 C5 122.5(3) . 3_656 ?
C7 C6 C5 119.7(2) . . ?
C7 C6 C8 120.5(2) . . ?
C5 C6 C8 119.81(19) . . ?
C4 C7 C6 119.7(2) . . ?
C4 C7 H7 120.2 . . ?
C6 C7 H7 120.2 . . ?
C9 C8 C6 124.3(2) . . ?
C9 C8 H8 117.9 . . ?
C6 C8 H8 117.9 . . ?
C8 C9 C10 117.2(2) . 3_656 ?
C8 C9 C11 118.2(2) . . ?
C10 C9 C11 124.65(19) 3_656 . ?
C3 C10 C5 118.8(2) . . ?
C3 C10 C9 122.3(2) . 3_656 ?
C5 C10 C9 118.90(19) . 3_656 ?
C18 C11 C9 125.1(2) 3_656 . ?
C18 C11 C12 119.6(2) 3_656 . ?
C9 C11 C12 115.23(19) . . ?
C13 C12 C17 118.7(2) . . ?
C13 C12 C11 120.5(2) . . ?
C17 C12 C11 120.8(2) . . ?
C12 C13 C14 120.6(3) . . ?
C12 C13 H13 119.7 . . ?
C14 C13 H13 119.7 . . ?
C15 C14 C13 120.4(3) . . ?
C15 C14 H14 119.8 . . ?
C13 C14 H14 119.8 . . ?
C16 C15 C14 119.3(3) . . ?
C16 C15 H15 120.4 . . ?
C14 C15 H15 120.4 . . ?
C15 C16 C17 120.2(3) . . ?
C15 C16 H16 119.9 . . ?
C17 C16 H16 119.9 . . ?
C16 C17 C12 120.8(3) . . ?
C16 C17 H17 119.6 . . ?
C12 C17 H17 119.6 . . ?
C11 C18 C19 122.3(2) 3_656 . ?
C11 C18 Si1 121.70(18) 3_656 . ?
C19 C18 Si1 115.82(16) . . ?
C24 C19 C20 118.0(3) . . ?
C24 C19 C18 121.3(2) . . ?
C20 C19 C18 120.5(2) . . ?
C19 C20 C21 120.4(3) . . ?
C19 C20 H20 119.8 . . ?
C21 C20 H20 119.8 . . ?
C22 C21 C20 120.8(3) . . ?
C22 C21 H21 119.6 . . ?
C20 C21 H21 119.6 . . ?
C21 C22 C23 119.6(3) . . ?
C21 C22 H22 120.2 . . ?
C23 C22 H22 120.2 . . ?
C22 C23 C24 119.5(3) . . ?
C22 C23 H23 120.3 . . ?
C24 C23 H23 120.3 . . ?
C19 C24 C23 121.8(3) . . ?
C19 C24 H24 119.1 . . ?
C23 C24 H24 119.1 . . ?
Cl1 C25 Cl2 111.5(2) . . ?
Cl1 C25 H25A 109.3 . . ?
Cl2 C25 H25A 109.3 . . ?
Cl1 C25 H25B 109.3 . . ?
Cl2 C25 H25B 109.3 . . ?
H25A C25 H25B 108.0 . . ?

loop_
_geom_bond_atom_site_label_1
_geom_bond_atom_site_label_2
_geom_bond_distance
_geom_bond_site_symmetry_2
_geom_bond_publ_flag
Si1 C3 1.858(2) . ?
Si1 C18 1.859(2) . ?
Si1 C1 1.865(3) . ?
Si1 C2 1.868(3) . ?
C1 H1A 0.9800 . ?
C1 H1B 0.9800 . ?
C1 H1C 0.9800 . ?
C2 H2A 0.9800 . ?
C2 H2B 0.9800 . ?
C2 H2C 0.9800 . ?
C3 C4 1.409(3) . ?
C3 C10 1.418(3) . ?
C4 C7 1.378(3) . ?
C4 H4 0.9500 . ?
C5 C6 1.422(3) . ?
C5 C10 1.429(3) . ?
C5 C5 1.433(4) 3_656 ?
C6 C7 1.408(3) . ?
C6 C8 1.425(3) . ?
C7 H7 0.9500 . ?
C8 C9 1.378(3) . ?
C8 H8 0.9500 . ?
C9 C10 1.469(3) 3_656 ?
C9 C11 1.495(3) . ?
C11 C18 1.352(3) 3_656 ?
C11 C12 1.505(3) . ?
C12 C13 1.380(4) . ?
C12 C17 1.394(4) . ?
C13 C14 1.395(4) . ?
C13 H13 0.9500 . ?
C14 C15 1.388(6) . ?
C14 H14 0.9500 . ?
C15 C16 1.380(6) . ?
C15 H15 0.9500 . ?
C16 C17 1.390(4) . ?
C16 H16 0.9500 . ?
C17 H17 0.9500 . ?
C18 C19 1.493(3) . ?
C19 C24 1.387(4) . ?
C19 C20 1.397(4) . ?
C20 C21 1.397(4) . ?
C20 H20 0.9500 . ?
C21 C22 1.376(6) . ?
C21 H21 0.9500 . ?
C22 C23 1.388(5) . ?
C22 H22 0.9500 . ?
C23 C24 1.393(4) . ?
C23 H23 0.9500 . ?
C24 H24 0.9500 . ?
Cl1 C25 1.753(4) . ?
Cl2 C25 1.767(4) . ?
C25 H25A 0.9900 . ?
C25 H25B 0.9900 . ?

loop_
_geom_torsion_atom_site_label_1
_geom_torsion_atom_site_label_2
_geom_torsion_atom_site_label_3
_geom_torsion_atom_site_label_4
_geom_torsion
_geom_torsion_site_symmetry_1
_geom_torsion_site_symmetry_2
_geom_torsion_site_symmetry_3
_geom_torsion_site_symmetry_4
_geom_torsion_publ_flag
C18 Si1 C3 C4 -173.55(19) . . . . ?
C1 Si1 C3 C4 -53.6(2) . . . . ?
C2 Si1 C3 C4 69.3(2) . . . . ?
C18 Si1 C3 C10 7.8(2) . . . . ?
C1 Si1 C3 C10 127.7(2) . . . . ?
C2 Si1 C3 C10 -109.4(2) . . . . ?
C10 C3 C4 C7 0.4(4) . . . . ?
Si1 C3 C4 C7 -178.3(2) . . . . ?
C10 C5 C6 C7 0.8(3) . . . . ?
C5 C5 C6 C7 -179.1(2) 3_656 . . . ?
C10 C5 C6 C8 -179.3(2) . . . . ?
C5 C5 C6 C8 0.8(4) 3_656 . . . ?
C3 C4 C7 C6 1.5(4) . . . . ?
C5 C6 C7 C4 -2.1(4) . . . . ?
C8 C6 C7 C4 178.1(2) . . . . ?
C7 C6 C8 C9 179.8(2) . . . . ?
C5 C6 C8 C9 0.0(4) . . . . ?
C6 C8 C9 C10 -1.3(3) . . . 3_656 ?
C6 C8 C9 C11 177.6(2) . . . . ?
C4 C3 C10 C5 -1.6(3) . . . . ?
Si1 C3 C10 C5 177.03(16) . . . . ?
C4 C3 C10 C9 178.0(2) . . . 3_656 ?
Si1 C3 C10 C9 -3.3(3) . . . 3_656 ?
C6 C5 C10 C3 1.0(3) . . . . ?
C5 C5 C10 C3 -179.1(2) 3_656 . . . ?
C6 C5 C10 C9 -178.6(2) . . . 3_656 ?
C5 C5 C10 C9 1.3(4) 3_656 . . 3_656 ?
C8 C9 C11 C18 179.0(2) . . . 3_656 ?
C10 C9 C11 C18 -2.2(4) 3_656 . . 3_656 ?
C8 C9 C11 C12 -2.0(3) . . . . ?
C10 C9 C11 C12 176.8(2) 3_656 . . . ?
C18 C11 C12 C13 89.3(3) 3_656 . . . ?
C9 C11 C12 C13 -89.8(3) . . . . ?
C18 C11 C12 C17 -91.7(3) 3_656 . . . ?
C9 C11 C12 C17 89.3(3) . . . . ?
C17 C12 C13 C14 -1.8(4) . . . . ?
C11 C12 C13 C14 177.3(3) . . . . ?
C12 C13 C14 C15 0.0(5) . . . . ?
C13 C14 C15 C16 2.2(5) . . . . ?
C14 C15 C16 C17 -2.6(5) . . . . ?
C15 C16 C17 C12 0.8(5) . . . . ?
C13 C12 C17 C16 1.4(4) . . . . ?
C11 C12 C17 C16 -177.6(3) . . . . ?
C3 Si1 C18 C11 -8.3(2) . . . 3_656 ?
C1 Si1 C18 C11 -126.5(2) . . . 3_656 ?
C2 Si1 C18 C11 109.9(2) . . . 3_656 ?
C3 Si1 C18 C19 175.96(18) . . . . ?
C1 Si1 C18 C19 57.7(2) . . . . ?
C2 Si1 C18 C19 -65.9(2) . . . . ?
C11 C18 C19 C24 -81.4(3) 3_656 . . . ?
Si1 C18 C19 C24 94.3(3) . . . . ?
C11 C18 C19 C20 103.4(3) 3_656 . . . ?
Si1 C18 C19 C20 -80.9(3) . . . . ?
C24 C19 C20 C21 0.3(4) . . . . ?
C18 C19 C20 C21 175.6(3) . . . . ?
C19 C20 C21 C22 -0.1(5) . . . . ?
C20 C21 C22 C23 0.1(5) . . . . ?
C21 C22 C23 C24 -0.3(5) . . . . ?
C20 C19 C24 C23 -0.5(4) . . . . ?
C18 C19 C24 C23 -175.8(3) . . . . ?
C22 C23 C24 C19 0.5(5) . . . . ?
